data_7020253
loop_
_publ_author_name
'Lombardo, Giuseppe M.'
'Portalone, Gustavo'
'Chiacchio, Ugo'
'Rescifina, Antonio'
'Punzo, Francesco'

_publ_section_title
;
 Potassium caffeate/caffeic acid co-crystal: the rat race between the
 catecholic and carboxylic moieties in an atypical co-crystal.
;
_journal_issue 47
_journal_name_full 'Dalton transactions (Cambridge, England : 2003)'
_journal_page_first 14337
_journal_page_last 14344
_journal_paper_doi 10.1039/c2dt31092a
_journal_volume 41
_journal_year 2012
_chemical_formula_moiety 'C18 H15 K O8, H2 O'
_chemical_formula_sum 'C18 H17 K O9'
_chemical_formula_weight 416.42
_chemical_name_systematic
;
?
;
_space_group_IT_number 2
_symmetry_cell_setting triclinic
_symmetry_space_group_name_Hall '-P 1'
_symmetry_space_group_name_H-M 'P -1'
_atom_sites_solution_hydrogens geom
_atom_sites_solution_primary direct
_atom_sites_solution_secondary difmap
_audit_creation_method SHELXL-97
_cell_angle_alpha 114.473(8)
_cell_angle_beta 108.182(7)
_cell_angle_gamma 95.313(7)
_cell_formula_units_Z 2
_cell_length_a 9.7482(7)
_cell_length_b 10.2754(9)
_cell_length_c 10.5529(9)
_cell_measurement_reflns_used 3521
_cell_measurement_temperature 298(2)
_cell_measurement_theta_max 28.8089
_cell_measurement_theta_min 3.0259
_cell_volume 883.45(16)
_computing_cell_refinement 'CrysAlis RED (Oxford Diffraction, 2006)'
_computing_data_collection 'CrysAlis CCD (Oxford Diffraction, 2006)'
_computing_data_reduction 'CrysAlis RED '
_computing_molecular_graphics 'WinGX (Farrugia, 1997)'
_computing_publication_material 'WinGX (Farrugia, 1999)'
_computing_structure_refinement 'SHELXL-97 (Sheldrick, 2008)'
_computing_structure_solution 'SIR97 (Altomare et al., 1999)'
_diffrn_ambient_temperature 298(2)
_diffrn_detector_area_resol_mean 16.0696
_diffrn_measured_fraction_theta_full 0.985
_diffrn_measured_fraction_theta_max 0.985
_diffrn_measurement_device_type 'Oxford Diffraction Xcalibur S CCD'
_diffrn_measurement_method '\w and \f'
_diffrn_radiation_monochromator graphite
_diffrn_radiation_source 'Enhance (Mo) X-ray Source'
_diffrn_radiation_type MoK\a
_diffrn_radiation_wavelength 0.71073
_diffrn_reflns_av_R_equivalents 0.0322
_diffrn_reflns_av_sigmaI/netI 0.0451
_diffrn_reflns_limit_h_max 9
_diffrn_reflns_limit_h_min -11
_diffrn_reflns_limit_k_max 10
_diffrn_reflns_limit_k_min -12
_diffrn_reflns_limit_l_max 12
_diffrn_reflns_limit_l_min -12
_diffrn_reflns_number 6402
_diffrn_reflns_theta_full 25.05
_diffrn_reflns_theta_max 25.05
_diffrn_reflns_theta_min 3.05
_exptl_absorpt_coefficient_mu 0.353
_exptl_absorpt_correction_T_max 1.00000
_exptl_absorpt_correction_T_min 0.86268
_exptl_absorpt_correction_type multi-scan
_exptl_absorpt_process_details
;
CrysAlis RED, Oxford Diffraction Ltd.,
Version 1.171.32.29 (release 10-06-2008 CrysAlis171 .NET)
(compiled Jun 10 2008,16:49:55)
Empirical absorption correction using spherical harmonics,
implemented in SCALE3 ABSPACK scaling algorithm.
;
_exptl_crystal_colour colourless
_exptl_crystal_density_diffrn 1.565
_exptl_crystal_density_method 'not measured'
_exptl_crystal_description tablets
_exptl_crystal_F_000 432
_exptl_crystal_size_max 0.20
_exptl_crystal_size_mid 0.15
_exptl_crystal_size_min 0.12
_refine_diff_density_max 0.340
_refine_diff_density_min -0.247
_refine_diff_density_rms 0.057
_refine_ls_extinction_method none
_refine_ls_goodness_of_fit_ref 1.037
_refine_ls_hydrogen_treatment mixed
_refine_ls_matrix_type full
_refine_ls_number_parameters 281
_refine_ls_number_reflns 3084
_refine_ls_number_restraints 0
_refine_ls_restrained_S_all 1.037
_refine_ls_R_factor_all 0.0751
_refine_ls_R_factor_gt 0.0508
_refine_ls_shift/su_max 0.000
_refine_ls_shift/su_mean 0.000
_refine_ls_structure_factor_coef Fsqd
_refine_ls_weighting_details 'calc w=1/[\s^2^(Fo^2^)+(0.0657P)^2^+0.2078P] where P=(Fo^2^+2Fc^2^)/3'
_refine_ls_weighting_scheme calc
_refine_ls_wR_factor_gt 0.1121
_refine_ls_wR_factor_ref 0.1209
_reflns_number_gt 2348
_reflns_number_total 3084
_reflns_threshold_expression I>2\s(I)
_cod_data_source_file c2dt31092a.txt
_cod_data_source_block kcaff3
_cod_database_code 7020253

loop_
_symmetry_equiv_pos_as_xyz
'x, y, z'
'-x, -y, -z'

loop_
_atom_site_label
_atom_site_type_symbol
_atom_site_fract_x
_atom_site_fract_y
_atom_site_fract_z
_atom_site_U_iso_or_equiv
_atom_site_adp_type
_atom_site_occupancy
_atom_site_symmetry_multiplicity
_atom_site_calc_flag
_atom_site_refinement_flags
K1 K 0.20164(7) -0.16093(7) 0.17274(8) 0.0405(2) Uani 1 1 d .
O1 O 0.5352(2) -1.0548(2) -0.3280(2) 0.0470(6) Uani 1 1 d .
O2 O 0.3569(2) -1.1957(2) -0.5550(2) 0.0417(6) Uani 1 1 d .
H21 H 0.419(5) -1.249(5) -0.571(5) 0.088(15) Uiso 1 1 d .
O3 O 0.3124(2) -0.3961(2) 0.0920(2) 0.0397(6) Uani 1 1 d .
H31 H 0.380(4) -0.408(4) 0.153(4) 0.054(11) Uiso 1 1 d .
O4 O 0.0458(2) -0.4182(2) -0.0887(2) 0.0332(5) Uani 1 1 d .
H4 H -0.038(4) -0.430(4) -0.151(4) 0.050(11) Uiso 1 1 d .
C1 C 0.4120(3) -1.0789(3) -0.4192(3) 0.0278(7) Uani 1 1 d .
C2 C 0.3067(3) -0.9855(3) -0.3979(3) 0.0320(7) Uani 1 1 d .
H2 H 0.2153 -1.0113 -0.4766 0.038 Uiso 1 1 calc R
C3 C 0.3404(3) -0.8662(3) -0.2691(3) 0.0315(7) Uani 1 1 d .
H3 H 0.4313 -0.8485 -0.1933 0.038 Uiso 1 1 calc R
C4 C 0.2536(3) -0.7567(3) -0.2286(3) 0.0279(6) Uani 1 1 d .
C5 C 0.3202(3) -0.6324(3) -0.0871(3) 0.0289(6) Uani 1 1 d .
H5 H 0.4143 -0.6237 -0.0216 0.035 Uiso 1 1 calc R
C6 C 0.2484(3) -0.5221(3) -0.0428(3) 0.0251(6) Uani 1 1 d .
C7 C 0.1067(3) -0.5340(3) -0.1399(3) 0.0247(6) Uani 1 1 d .
C8 C 0.0390(3) -0.6577(3) -0.2785(3) 0.0296(7) Uani 1 1 d .
H8 H -0.0561 -0.6674 -0.3429 0.035 Uiso 1 1 calc R
C9 C 0.1125(3) -0.7688(3) -0.3231(3) 0.0315(7) Uani 1 1 d .
H9 H 0.0659 -0.8518 -0.4172 0.038 Uiso 1 1 calc R
O1A O -0.2891(2) 0.6497(2) 0.5103(2) 0.0357(5) Uani 1 1 d .
O2A O -0.5146(2) 0.5923(2) 0.3354(2) 0.0326(5) Uani 1 1 d .
O3A O 0.1114(2) 0.0788(2) 0.2986(2) 0.0384(6) Uani 1 1 d .
H3A1 H 0.171(4) 0.159(4) 0.366(4) 0.054(11) Uiso 1 1 d .
O4A O -0.0734(2) -0.1348(2) 0.0351(2) 0.0302(5) Uani 1 1 d .
H4A H -0.132(3) -0.190(3) -0.042(3) 0.031(9) Uiso 1 1 d .
C1A C -0.3922(3) 0.5628(3) 0.3873(3) 0.0232(6) Uani 1 1 d .
C2A C -0.3749(3) 0.4159(3) 0.2944(3) 0.0327(7) Uani 1 1 d .
H2A H -0.4563 0.3488 0.2079 0.039 Uiso 1 1 calc R
C3A C -0.2497(3) 0.3761(3) 0.3286(3) 0.0285(6) Uani 1 1 d .
H3A H -0.1732 0.4450 0.4188 0.034 Uiso 1 1 calc R
C4A C -0.2129(3) 0.2386(3) 0.2451(3) 0.0268(6) Uani 1 1 d .
C5A C -0.0718(3) 0.2222(3) 0.3095(3) 0.0277(6) Uani 1 1 d .
H5A H -0.0063 0.2974 0.4033 0.033 Uiso 1 1 calc R
C6A C -0.0258(3) 0.0983(3) 0.2391(3) 0.0254(6) Uani 1 1 d .
C7A C -0.1252(3) -0.0154(3) 0.0983(3) 0.0238(6) Uani 1 1 d .
C8A C -0.2645(3) 0.0000(3) 0.0323(3) 0.0283(6) Uani 1 1 d .
H8A H -0.3298 -0.0744 -0.0620 0.034 Uiso 1 1 calc R
C9A C -0.3084(3) 0.1255(3) 0.1051(3) 0.0305(7) Uani 1 1 d .
H9A H -0.4032 0.1339 0.0594 0.037 Uiso 1 1 calc R
O5 O -0.2198(3) -0.3844(3) -0.2370(3) 0.0376(6) Uani 1 1 d .
H51 H -0.288(4) -0.438(4) -0.254(4) 0.061(14) Uiso 1 1 d .
H52 H -0.235(4) -0.377(4) -0.321(5) 0.069(14) Uiso 1 1 d .

loop_
_atom_site_aniso_label
_atom_site_aniso_U_11
_atom_site_aniso_U_22
_atom_site_aniso_U_33
_atom_site_aniso_U_23
_atom_site_aniso_U_13
_atom_site_aniso_U_12
K1 0.0359(4) 0.0254(3) 0.0413(4) 0.0037(3) 0.0057(3) 0.0172(3)
O1 0.0336(12) 0.0378(12) 0.0422(13) 0.0028(10) 0.0014(10) 0.0148(9)
O2 0.0379(12) 0.0333(12) 0.0326(12) 0.0008(9) 0.0051(10) 0.0178(10)
O3 0.0419(12) 0.0288(11) 0.0255(12) 0.0005(9) -0.0017(10) 0.0204(9)
O4 0.0309(11) 0.0286(11) 0.0305(11) 0.0075(9) 0.0059(10) 0.0178(9)
C1 0.0293(15) 0.0213(14) 0.0258(15) 0.0059(12) 0.0089(13) 0.0073(11)
C2 0.0308(15) 0.0302(15) 0.0294(16) 0.0096(13) 0.0099(13) 0.0117(12)
C3 0.0310(15) 0.0284(15) 0.0318(16) 0.0111(13) 0.0116(13) 0.0105(12)
C4 0.0320(15) 0.0228(14) 0.0305(16) 0.0103(12) 0.0158(13) 0.0103(11)
C5 0.0278(14) 0.0292(15) 0.0294(15) 0.0133(12) 0.0098(12) 0.0132(12)
C6 0.0302(14) 0.0223(13) 0.0215(14) 0.0076(11) 0.0110(12) 0.0101(11)
C7 0.0290(14) 0.0227(13) 0.0271(15) 0.0121(12) 0.0148(12) 0.0115(11)
C8 0.0268(14) 0.0311(15) 0.0269(15) 0.0109(13) 0.0086(12) 0.0092(12)
C9 0.0347(16) 0.0215(14) 0.0261(15) 0.0015(12) 0.0105(13) 0.0056(12)
O1A 0.0324(11) 0.0245(10) 0.0310(12) 0.0047(9) 0.0001(9) 0.0068(9)
O2A 0.0276(10) 0.0296(11) 0.0310(11) 0.0092(9) 0.0046(9) 0.0146(8)
O3A 0.0263(11) 0.0213(10) 0.0395(13) -0.0003(9) -0.0026(10) 0.0095(9)
O4A 0.0284(11) 0.0188(10) 0.0270(12) -0.0013(9) 0.0061(10) 0.0098(8)
C1A 0.0225(13) 0.0215(13) 0.0266(15) 0.0115(12) 0.0096(12) 0.0092(11)
C2A 0.0288(15) 0.0248(14) 0.0325(17) 0.0065(13) 0.0057(13) 0.0096(12)
C3A 0.0269(14) 0.0230(14) 0.0320(16) 0.0101(12) 0.0102(12) 0.0082(11)
C4A 0.0286(14) 0.0192(13) 0.0335(16) 0.0109(12) 0.0139(13) 0.0107(11)
C5A 0.0296(15) 0.0201(13) 0.0280(15) 0.0066(12) 0.0103(12) 0.0086(11)
C6A 0.0227(13) 0.0199(13) 0.0274(15) 0.0081(12) 0.0057(12) 0.0079(10)
C7A 0.0251(14) 0.0200(13) 0.0273(15) 0.0102(11) 0.0117(12) 0.0094(11)
C8A 0.0279(14) 0.0221(14) 0.0255(15) 0.0058(12) 0.0068(12) 0.0036(11)
C9A 0.0240(14) 0.0308(15) 0.0355(17) 0.0153(13) 0.0085(13) 0.0138(12)
O5 0.0315(12) 0.0363(12) 0.0312(13) 0.0125(10) 0.0018(10) 0.0015(10)

loop_
_atom_type_symbol
_atom_type_description
_atom_type_scat_dispersion_real
_atom_type_scat_dispersion_imag
_atom_type_scat_source
C C 0.0033 0.0016 'International Tables Vol C Tables 4.2.6.8 and 6.1.1.4'
H H 0.0000 0.0000 'International Tables Vol C Tables 4.2.6.8 and 6.1.1.4'
O O 0.0106 0.0060 'International Tables Vol C Tables 4.2.6.8 and 6.1.1.4'
K K 0.2009 0.2494 'International Tables Vol C Tables 4.2.6.8 and 6.1.1.4'

loop_
_geom_angle_atom_site_label_1
_geom_angle_atom_site_label_2
_geom_angle_atom_site_label_3
_geom_angle
_geom_angle_site_symmetry_1
_geom_angle_site_symmetry_3
O3A K1 O3 170.60(8) . .
O3A K1 O4A 58.47(6) . .
O3 K1 O4A 128.59(6) . .
O3A K1 O1 78.31(6) . 2_645
O3 K1 O1 98.51(7) . 2_645
O4A K1 O1 127.12(7) . 2_645
O3A K1 O4 128.97(7) . .
O3 K1 O4 58.09(6) . .
O4A K1 O4 70.62(6) . .
O1 K1 O4 143.46(7) 2_645 .
O3A K1 O2 99.76(7) . 1_566
O3 K1 O2 70.84(7) . 1_566
O4A K1 O2 136.58(7) . 1_566
O1 K1 O2 75.08(7) 2_645 1_566
O4 K1 O2 115.79(6) . 1_566
O3A K1 C8A 82.91(7) . 2
O3 K1 C8A 104.23(7) . 2
O4A K1 C8A 77.16(7) . 2
O1 K1 C8A 68.04(7) 2_645 2
O4 K1 C8A 89.56(7) . 2
O2 K1 C8A 141.70(7) 1_566 2
C1 O1 K1 138.3(2) . 2_645
C1 O2 K1 119.94(18) . 1_544
C1 O2 H21 113(3) . .
K1 O2 H21 110(3) 1_544 .
C6 O3 K1 125.19(17) . .
C6 O3 H31 111(3) . .
K1 O3 H31 123(3) . .
C7 O4 K1 122.65(16) . .
C7 O4 H4 112(2) . .
K1 O4 H4 125(2) . .
O1 C1 O2 122.2(3) . .
O1 C1 C2 125.9(2) . .
O2 C1 C2 111.9(2) . .
C3 C2 C1 120.7(3) . .
C3 C2 H2 119.6 . .
C1 C2 H2 119.6 . .
C2 C3 C4 128.6(3) . .
C2 C3 H3 115.7 . .
C4 C3 H3 115.7 . .
C9 C4 C5 118.6(2) . .
C9 C4 C3 124.0(2) . .
C5 C4 C3 117.3(2) . .
C6 C5 C4 120.9(3) . .
C6 C5 H5 119.5 . .
C4 C5 H5 119.5 . .
O3 C6 C5 122.7(2) . .
O3 C6 C7 117.1(2) . .
C5 C6 C7 120.2(2) . .
O4 C7 C8 124.5(2) . .
O4 C7 C6 116.2(2) . .
C8 C7 C6 119.3(2) . .
C7 C8 C9 120.3(3) . .
C7 C8 H8 119.8 . .
C9 C8 H8 119.8 . .
C4 C9 C8 120.7(2) . .
C4 C9 H9 119.7 . .
C8 C9 H9 119.7 . .
C6A O3A K1 125.01(16) . .
C6A O3A H3A1 111(2) . .
K1 O3A H3A1 122(2) . .
C7A O4A K1 123.15(16) . .
C7A O4A H4A 110(2) . .
K1 O4A H4A 127(2) . .
O1A C1A O2A 123.5(2) . .
O1A C1A C2A 119.6(2) . .
O2A C1A C2A 116.9(2) . .
C3A C2A C1A 123.1(3) . .
C3A C2A H2A 118.5 . .
C1A C2A H2A 118.5 . .
C2A C3A C4A 129.5(3) . .
C2A C3A H3A 115.2 . .
C4A C3A H3A 115.2 . .
C9A C4A C5A 117.9(2) . .
C9A C4A C3A 124.3(2) . .
C5A C4A C3A 117.9(2) . .
C6A C5A C4A 122.3(2) . .
C6A C5A H5A 118.9 . .
C4A C5A H5A 118.9 . .
O3A C6A C5A 123.9(2) . .
O3A C6A C7A 117.4(2) . .
C5A C6A C7A 118.8(2) . .
O4A C7A C8A 124.5(2) . .
O4A C7A C6A 115.9(2) . .
C8A C7A C6A 119.6(2) . .
C7A C8A C9A 120.7(2) . .
C7A C8A K1 102.07(17) . 2
C9A C8A K1 85.17(18) . 2
C7A C8A H8A 119.7 . .
C9A C8A H8A 119.7 . .
K1 C8A H8A 82.7 2 .
C4A C9A C8A 120.8(2) . .
C4A C9A H9A 119.6 . .
C8A C9A H9A 119.6 . .
H51 O5 H52 105(4) . .

loop_
_geom_bond_atom_site_label_1
_geom_bond_atom_site_label_2
_geom_bond_distance
_geom_bond_site_symmetry_2
K1 O3A 2.650(2) .
K1 O3 2.661(2) .
K1 O4A 2.720(2) .
K1 O1 2.737(2) 2_645
K1 O4 2.740(2) .
K1 O2 2.985(2) 1_566
K1 C8A 3.376(3) 2
O1 C1 1.207(3) .
O1 K1 2.737(2) 2_645
O2 C1 1.326(3) .
O2 K1 2.985(2) 1_544
O2 H21 0.86(5) .
O3 C6 1.364(3) .
O3 H31 0.82(4) .
O4 C7 1.363(3) .
O4 H4 0.83(4) .
C1 C2 1.474(4) .
C2 C3 1.313(4) .
C2 H2 0.9300 .
C3 C4 1.473(4) .
C3 H3 0.9300 .
C4 C9 1.383(4) .
C4 C5 1.394(4) .
C5 C6 1.380(4) .
C5 H5 0.9300 .
C6 C7 1.398(4) .
C7 C8 1.376(4) .
C8 C9 1.398(4) .
C8 H8 0.9300 .
C9 H9 0.9300 .
O1A C1A 1.246(3) .
O2A C1A 1.269(3) .
O3A C6A 1.362(3) .
O3A H3A1 0.83(4) .
O4A C7A 1.361(3) .
O4A H4A 0.76(3) .
C1A C2A 1.480(4) .
C2A C3A 1.314(4) .
C2A H2A 0.9300 .
C3A C4A 1.470(4) .
C3A H3A 0.9300 .
C4A C9A 1.385(4) .
C4A C5A 1.391(4) .
C5A C6A 1.380(4) .
C5A H5A 0.9300 .
C6A C7A 1.402(3) .
C7A C8A 1.377(4) .
C8A C9A 1.387(4) .
C8A K1 3.376(3) 2
C8A H8A 0.9300 .
C9A H9A 0.9300 .
O5 H51 0.74(4) .
O5 H52 0.88(4) .

loop_
_geom_hbond_atom_site_label_D
_geom_hbond_atom_site_label_H
_geom_hbond_atom_site_label_A
_geom_hbond_distance_DH
_geom_hbond_distance_HA
_geom_hbond_distance_DA
_geom_hbond_angle_DHA
_geom_hbond_site_symmetry_A
O2 H21 O2A 0.86(5) 1.82(5) 2.641(3) 158(4) 1_634
O3 H31 O2A 0.82(4) 1.88(4) 2.655(3) 157(4) 1_645
O4 H4 O5 0.83(4) 1.93(4) 2.713(3) 158(3) .
O3A H3A1 O1A 0.83(4) 1.85(4) 2.667(3) 169(4) 2_566
O4A H4A O5 0.76(3) 2.03(3) 2.742(3) 155(3) .
O5 H51 O2A 0.74(4) 2.06(4) 2.795(3) 171(4) 2_455
O5 H52 O1A 0.88(4) 1.84(5) 2.718(3) 172(4) 1_544

loop_
_geom_torsion_atom_site_label_1
_geom_torsion_atom_site_label_2
_geom_torsion_atom_site_label_3
_geom_torsion_atom_site_label_4
_geom_torsion
_geom_torsion_site_symmetry_1
_geom_torsion_site_symmetry_4
O4A K1 O3 C6 11.4(3) . .
O1 K1 O3 C6 -142.8(2) 2_645 .
O4 K1 O3 C6 6.9(2) . .
O2 K1 O3 C6 146.3(2) 1_566 .
C8A K1 O3 C6 -73.4(2) 2 .
O3A K1 O4 C7 -179.55(19) . .
O3 K1 O4 C7 -7.18(19) . .
O4A K1 O4 C7 176.5(2) . .
O1 K1 O4 C7 49.6(3) 2_645 .
O2 K1 O4 C7 -50.3(2) 1_566 .
C8A K1 O4 C7 99.9(2) 2 .
K1 O1 C1 O2 119.2(3) 2_645 .
K1 O1 C1 C2 -59.7(5) 2_645 .
K1 O2 C1 O1 -134.7(3) 1_544 .
K1 O2 C1 C2 44.3(3) 1_544 .
O1 C1 C2 C3 -2.5(5) . .
O2 C1 C2 C3 178.5(3) . .
C1 C2 C3 C4 177.3(3) . .
C2 C3 C4 C9 3.9(5) . .
C2 C3 C4 C5 -174.8(3) . .
C9 C4 C5 C6 -1.2(4) . .
C3 C4 C5 C6 177.6(3) . .
K1 O3 C6 C5 171.0(2) . .
K1 O3 C6 C7 -6.5(4) . .
C4 C5 C6 O3 -177.2(3) . .
C4 C5 C6 C7 0.2(4) . .
K1 O4 C7 C8 -172.0(2) . .
K1 O4 C7 C6 7.3(3) . .
O3 C6 C7 O4 -0.7(4) . .
C5 C6 C7 O4 -178.3(3) . .
O3 C6 C7 C8 178.6(3) . .
C5 C6 C7 C8 1.0(4) . .
O4 C7 C8 C9 178.0(3) . .
C6 C7 C8 C9 -1.3(4) . .
C5 C4 C9 C8 0.9(4) . .
C3 C4 C9 C8 -177.8(3) . .
C7 C8 C9 C4 0.3(4) . .
O4A K1 O3A C6A 2.0(2) . .
O1 K1 O3A C6A 150.3(2) 2_645 .
O4 K1 O3A C6A -2.4(3) . .
O2 K1 O3A C6A -137.3(2) 1_566 .
C8A K1 O3A C6A 81.3(2) 2 .
O3A K1 O4A C7A -2.01(19) . .
O3 K1 O4A C7A 170.40(18) . .
O1 K1 O4A C7A -42.3(2) 2_645 .
O4 K1 O4A C7A 174.4(2) . .
O2 K1 O4A C7A 67.0(2) 1_566 .
C8A K1 O4A C7A -91.5(2) 2 .
O1A C1A C2A C3A -6.1(5) . .
O2A C1A C2A C3A 174.2(3) . .
C1A C2A C3A C4A -176.8(3) . .
C2A C3A C4A C9A 3.4(5) . .
C2A C3A C4A C5A -178.0(3) . .
C9A C4A C5A C6A -0.3(4) . .
C3A C4A C5A C6A -179.0(3) . .
K1 O3A C6A C5A 177.7(2) . .
K1 O3A C6A C7A -2.0(4) . .
C4A C5A C6A O3A 179.8(3) . .
C4A C5A C6A C7A -0.5(4) . .
K1 O4A C7A C8A -179.1(2) . .
K1 O4A C7A C6A 1.9(3) . .
O3A C6A C7A O4A 0.0(4) . .
C5A C6A C7A O4A -179.7(3) . .
O3A C6A C7A C8A -179.0(3) . .
C5A C6A C7A C8A 1.3(4) . .
O4A C7A C8A C9A 179.8(3) . .
C6A C7A C8A C9A -1.3(4) . .
O4A C7A C8A K1 -88.7(3) . 2
C6A C7A C8A K1 90.2(3) . 2
C5A C4A C9A C8A 0.3(4) . .
C3A C4A C9A C8A 178.9(3) . .
C7A C8A C9A C4A 0.5(4) . .
K1 C8A C9A C4A -100.7(3) 2 .
